data_4035052
loop_
_publ_author_name
'Ji, Xiaolei'
'Gao, Bao'
'Zhou, Xibing'
'Liu, Zongjian'
'Huang, Hanmin'

_publ_section_title
;
 Palladium-Catalyzed Regioselective Hydroaminocarbonylation of Alkynes to
 \a,\b-Unsaturated Primary Amides with Ammonium Chloride.
;
_journal_issue 17
_journal_name_full 'The Journal of organic chemistry'
_journal_page_first 10134
_journal_page_last 10141
_journal_paper_doi 10.1021/acs.joc.8b01405
_journal_volume 83
_journal_year 2018
_chemical_formula_sum 'C10 H11 N O2'
_chemical_formula_weight 177.20
_space_group_crystal_system monoclinic
_space_group_IT_number 14
_space_group_name_Hall '-P 2ybc'
_space_group_name_H-M_alt 'P 1 21/c 1'
_atom_sites_solution_hydrogens geom
_audit_creation_method SHELXL-2013
_cell_angle_alpha 90
_cell_angle_beta 92.105(2)
_cell_angle_gamma 90
_cell_formula_units_Z 4
_cell_length_a 15.6648(4)
_cell_length_b 6.2250(2)
_cell_length_c 9.6874(2)
_cell_measurement_reflns_used 2077
_cell_measurement_temperature 291(2)
_cell_measurement_theta_max 71.1060
_cell_measurement_theta_min 5.6430
_cell_volume 944.01(4)
_computing_cell_refinement 'CrysAlisPro (Rigaku OD, 2015)'
_computing_data_collection 'CrysAlisPro (Rigaku OD, 2015)'
_computing_data_reduction 'CrysAlisPro (Rigaku OD, 2015)'
_computing_molecular_graphics 'Ortep-3 (L. J. Farrugia, 2001)'
_computing_publication_material SHELXL-97
_computing_structure_refinement 'SHELXL-97 (Sheldrick, 1997)'
_computing_structure_solution 'SHELXS-97 (Sheldrick, 1997)'
_diffrn_ambient_temperature 291(2)
_diffrn_detector_area_resol_mean 5.2169
_diffrn_measured_fraction_theta_full 0.997
_diffrn_measured_fraction_theta_max 0.979
_diffrn_measurement_device_type 'SuperNova, Dual, Cu at zero, AtlasS2'
_diffrn_measurement_method '\w scans'
_diffrn_radiation_type CuK\a
_diffrn_radiation_wavelength 1.54184
_diffrn_reflns_av_R_equivalents 0.0143
_diffrn_reflns_av_unetI/netI 0.0148
_diffrn_reflns_Laue_measured_fraction_full 0.997
_diffrn_reflns_Laue_measured_fraction_max 0.979
_diffrn_reflns_limit_h_max 18
_diffrn_reflns_limit_h_min -19
_diffrn_reflns_limit_k_max 7
_diffrn_reflns_limit_k_min -7
_diffrn_reflns_limit_l_max 7
_diffrn_reflns_limit_l_min -11
_diffrn_reflns_number 3425
_diffrn_reflns_point_group_measured_fraction_full 0.997
_diffrn_reflns_point_group_measured_fraction_max 0.979
_diffrn_reflns_theta_full 67.684
_diffrn_reflns_theta_max 71.279
_diffrn_reflns_theta_min 5.652
_diffrn_source 'micro-focus sealed X-ray tube'
_exptl_absorpt_coefficient_mu 0.715
_exptl_absorpt_correction_T_max 1.00000
_exptl_absorpt_correction_T_min 0.89813
_exptl_absorpt_correction_type multi-scan
_exptl_absorpt_process_details
;
CrysAlisPro 1.171.38.46 (Rigaku Oxford Diffraction, 2015)
Empirical absorption correction using spherical harmonics,
 implemented in SCALE3 ABSPACK scaling algorithm.
;
_exptl_crystal_density_diffrn 1.247
_exptl_crystal_description block
_exptl_crystal_F_000 376
_exptl_crystal_size_max 0.250
_exptl_crystal_size_mid 0.240
_exptl_crystal_size_min 0.220
_refine_diff_density_max 0.161
_refine_diff_density_min -0.127
_refine_diff_density_rms 0.031
_refine_ls_extinction_coef 0.0038(8)
_refine_ls_extinction_expression Fc^*^=kFc[1+0.001xFc^2^\l^3^/sin(2\q)]^-1/4^
_refine_ls_extinction_method SHELXL
_refine_ls_goodness_of_fit_ref 1.024
_refine_ls_hydrogen_treatment constr
_refine_ls_matrix_type full
_refine_ls_number_parameters 120
_refine_ls_number_reflns 1792
_refine_ls_number_restraints 0
_refine_ls_restrained_S_all 1.024
_refine_ls_R_factor_all 0.0421
_refine_ls_R_factor_gt 0.0383
_refine_ls_shift/su_max 0.000
_refine_ls_shift/su_mean 0.000
_refine_ls_structure_factor_coef Fsqd
_refine_ls_weighting_details 'w=1/[\s^2^(Fo^2^)+(0.0647P)^2^+0.1197P] where P=(Fo^2^+2Fc^2^)/3'
_refine_ls_weighting_scheme calc
_refine_ls_wR_factor_gt 0.1094
_refine_ls_wR_factor_ref 0.1140
_reflns_Friedel_coverage 0.000
_reflns_number_gt 1602
_reflns_number_total 1792
_reflns_threshold_expression 'I > 2\s(I)'
_cod_data_source_file jo8b01405_si_001.cif
_cod_data_source_block shelxl
_cod_original_sg_symbol_H-M 'P 21/c'
_cod_database_code 4035052
_shelx_space_group_comment
;
The symmetry employed for this shelxl refinement is uniquely defined
by the following loop, which should always be used as a source of
symmetry information in preference to the above space-group names.
They are only intended as comments.
;
_shelx_estimated_absorpt_t_min 0.842
_shelx_estimated_absorpt_t_max 0.859
_shelxl_version_number 2013-4

loop_
_space_group_symop_operation_xyz
'x, y, z'
'-x, y+1/2, -z+1/2'
'-x, -y, -z'
'x, -y-1/2, z-1/2'

loop_
_atom_site_label
_atom_site_type_symbol
_atom_site_fract_x
_atom_site_fract_y
_atom_site_fract_z
_atom_site_U_iso_or_equiv
_atom_site_adp_type
_atom_site_occupancy
_atom_site_site_symmetry_order
_atom_site_calc_flag
_atom_site_refinement_flags_posn
_atom_site_refinement_flags_adp
O1 O 0.92315(6) 0.87070(15) 0.60950(8) 0.0531(3) Uani 1 1 d . .
O2 O 0.57838(7) 0.5692(2) 0.87441(11) 0.0713(3) Uani 1 1 d . .
N1 N 0.93561(7) 0.82089(19) 0.38162(10) 0.0529(3) Uani 1 1 d . .
H1A H 0.9684 0.9310 0.3751 0.063 Uiso 1 1 calc R U
H1B H 0.9223 0.7459 0.3094 0.063 Uiso 1 1 calc R U
C4 C 0.77985(7) 0.5730(2) 0.60531(12) 0.0431(3) Uani 1 1 d . .
C1 C 0.90560(7) 0.7670(2) 0.50273(11) 0.0426(3) Uani 1 1 d . .
C2 C 0.85173(8) 0.56840(19) 0.50982(11) 0.0437(3) Uani 1 1 d . .
C9 C 0.73199(8) 0.7572(2) 0.62271(14) 0.0523(3) Uani 1 1 d . .
H9 H 0.7458 0.8805 0.5742 0.063 Uiso 1 1 calc R U
C7 C 0.64357(8) 0.5822(2) 0.78421(14) 0.0532(3) Uani 1 1 d . .
C5 C 0.75808(9) 0.3924(2) 0.68136(15) 0.0538(3) Uani 1 1 d . .
H5 H 0.7893 0.2664 0.6723 0.065 Uiso 1 1 calc R U
C8 C 0.66392(9) 0.7633(2) 0.71047(15) 0.0575(4) Uani 1 1 d . .
H8 H 0.6323 0.8887 0.7194 0.069 Uiso 1 1 calc R U
C6 C 0.69117(9) 0.3971(2) 0.76976(15) 0.0601(4) Uani 1 1 d . .
H6 H 0.6780 0.2751 0.8200 0.072 Uiso 1 1 calc R U
C3 C 0.87410(10) 0.3944(2) 0.44107(15) 0.0617(4) Uani 1 1 d . .
H3A H 0.8442 0.2668 0.4515 0.074 Uiso 1 1 calc R U
H3B H 0.9197 0.4000 0.3824 0.074 Uiso 1 1 calc R U
C10 C 0.53043(12) 0.7583(4) 0.8973(2) 0.0917(6) Uani 1 1 d . .
H10A H 0.5025 0.8029 0.8122 0.138 Uiso 1 1 calc R U
H10B H 0.5680 0.8702 0.9307 0.138 Uiso 1 1 calc R U
H10C H 0.4883 0.7297 0.9645 0.138 Uiso 1 1 calc R U

loop_
_atom_site_aniso_label
_atom_site_aniso_U_11
_atom_site_aniso_U_22
_atom_site_aniso_U_33
_atom_site_aniso_U_23
_atom_site_aniso_U_13
_atom_site_aniso_U_12
O1 0.0634(6) 0.0631(6) 0.0332(4) -0.0036(4) 0.0074(4) -0.0206(4)
O2 0.0592(6) 0.0840(8) 0.0722(7) 0.0043(6) 0.0244(5) -0.0053(5)
N1 0.0631(7) 0.0630(7) 0.0330(5) -0.0016(5) 0.0074(4) -0.0157(5)
C4 0.0426(6) 0.0450(6) 0.0415(6) 0.0010(5) -0.0002(5) -0.0049(5)
C1 0.0439(6) 0.0510(7) 0.0329(6) 0.0009(5) 0.0027(4) -0.0021(5)
C2 0.0446(6) 0.0476(7) 0.0388(6) 0.0001(5) 0.0002(5) -0.0024(5)
C9 0.0542(7) 0.0473(7) 0.0559(7) 0.0085(6) 0.0085(6) -0.0005(5)
C7 0.0446(6) 0.0637(8) 0.0519(7) -0.0005(6) 0.0075(5) -0.0084(6)
C5 0.0576(7) 0.0444(7) 0.0599(8) 0.0041(6) 0.0086(6) -0.0012(6)
C8 0.0528(7) 0.0558(8) 0.0646(8) 0.0023(6) 0.0106(6) 0.0055(6)
C6 0.0633(8) 0.0530(8) 0.0648(9) 0.0108(6) 0.0134(7) -0.0102(6)
C3 0.0668(9) 0.0558(8) 0.0637(8) -0.0095(6) 0.0158(7) -0.0044(6)
C10 0.0701(10) 0.1142(16) 0.0933(13) 0.0150(12) 0.0349(9) 0.0267(11)

loop_
_atom_type_symbol
_atom_type_description
_atom_type_scat_dispersion_real
_atom_type_scat_dispersion_imag
_atom_type_scat_source
C C 0.0181 0.0091 'International Tables Vol C Tables 4.2.6.8 and 6.1.1.4'
H H 0.0000 0.0000 'International Tables Vol C Tables 4.2.6.8 and 6.1.1.4'
N N 0.0311 0.0180 'International Tables Vol C Tables 4.2.6.8 and 6.1.1.4'
O O 0.0492 0.0322 'International Tables Vol C Tables 4.2.6.8 and 6.1.1.4'

loop_
_geom_angle_atom_site_label_1
_geom_angle_atom_site_label_2
_geom_angle_atom_site_label_3
_geom_angle
C7 O2 C10 117.51(13)
C1 N1 H1A 120.0
C1 N1 H1B 120.0
H1A N1 H1B 120.0
C9 C4 C5 117.39(12)
C9 C4 C2 121.28(11)
C5 C4 C2 121.34(11)
O1 C1 N1 122.11(11)
O1 C1 C2 119.89(10)
N1 C1 C2 117.95(10)
C3 C2 C4 123.37(12)
C3 C2 C1 119.40(11)
C4 C2 C1 116.99(10)
C4 C9 C8 121.95(12)
C4 C9 H9 119.0
C8 C9 H9 119.0
O2 C7 C8 124.79(13)
O2 C7 C6 115.64(12)
C8 C7 C6 119.57(12)
C6 C5 C4 121.19(13)
C6 C5 H5 119.4
C4 C5 H5 119.4
C7 C8 C9 119.48(13)
C7 C8 H8 120.3
C9 C8 H8 120.3
C5 C6 C7 120.42(12)
C5 C6 H6 119.8
C7 C6 H6 119.8
C2 C3 H3A 120.0
C2 C3 H3B 120.0
H3A C3 H3B 120.0
O2 C10 H10A 109.5
O2 C10 H10B 109.5
H10A C10 H10B 109.5
O2 C10 H10C 109.5
H10A C10 H10C 109.5
H10B C10 H10C 109.5

loop_
_geom_bond_atom_site_label_1
_geom_bond_atom_site_label_2
_geom_bond_distance
O1 C1 1.2416(14)
O2 C7 1.3706(16)
O2 C10 1.418(2)
N1 C1 1.3232(15)
N1 H1A 0.8600
N1 H1B 0.8600
C4 C9 1.3833(18)
C4 C5 1.3934(18)
C4 C2 1.4836(16)
C1 C2 1.4995(17)
C2 C3 1.3254(18)
C9 C8 1.3885(18)
C9 H9 0.9300
C7 C8 1.378(2)
C7 C6 1.382(2)
C5 C6 1.378(2)
C5 H5 0.9300
C8 H8 0.9300
C6 H6 0.9300
C3 H3A 0.9300
C3 H3B 0.9300
C10 H10A 0.9600
C10 H10B 0.9600
C10 H10C 0.9600

loop_
_geom_hbond_atom_site_label_D
_geom_hbond_atom_site_label_H
_geom_hbond_atom_site_label_A
_geom_hbond_distance_DH
_geom_hbond_distance_HA
_geom_hbond_distance_DA
_geom_hbond_angle_DHA
_geom_hbond_site_symmetry_A
N1 H1A O1 0.86 2.10 2.9282(14) 161.2 3_776
N1 H1B O1 0.86 2.07 2.8935(13) 160.4 4_575

loop_
_geom_torsion_atom_site_label_1
_geom_torsion_atom_site_label_2
_geom_torsion_atom_site_label_3
_geom_torsion_atom_site_label_4
_geom_torsion
C9 C4 C2 C3 -148.30(14)
C5 C4 C2 C3 31.94(19)
C9 C4 C2 C1 37.45(15)
C5 C4 C2 C1 -142.31(12)
O1 C1 C2 C3 -136.13(14)
N1 C1 C2 C3 41.39(18)
O1 C1 C2 C4 38.36(16)
N1 C1 C2 C4 -144.12(12)
C5 C4 C9 C8 -0.99(19)
C2 C4 C9 C8 179.25(12)
C10 O2 C7 C8 -2.5(2)
C10 O2 C7 C6 177.12(15)
C9 C4 C5 C6 0.4(2)
C2 C4 C5 C6 -179.87(12)
O2 C7 C8 C9 179.55(13)
C6 C7 C8 C9 0.0(2)
C4 C9 C8 C7 0.8(2)
C4 C5 C6 C7 0.4(2)
O2 C7 C6 C5 179.80(13)
C8 C7 C6 C5 -0.6(2)
